data_2205779
loop_
_publ_author_name
'Nakazawa, Hiroshi'
'Itazaki, Masumi'
'Owaribe, Mari'

_publ_section_title
;
 Chloropyridinebis[tricarbonyl(\h^5^-cyclopentadienyl)tungstenio]indium
;
_journal_issue 5
_journal_name_full 'Acta Crystallographica Section E'
_journal_page_first m945
_journal_page_last m946
_journal_paper_doi 10.1107/S1600536805011992
_journal_volume 61
_journal_year 2005
_chemical_formula_iupac '[In {W (C5 H5) (C O)3}2 (C5 H5 N) Cl]'
_chemical_formula_moiety 'C21 H15 Cl In N O6 W2 '
_chemical_formula_sum 'C21 H15 Cl In N O6 W2'
_chemical_formula_weight 895.33
_space_group_IT_number 2
_symmetry_cell_setting triclinic
_symmetry_space_group_name_Hall '-P 1'
_symmetry_space_group_name_H-M 'P -1'
_cell_angle_alpha 93.826(6)
_cell_angle_beta 94.393(6)
_cell_angle_gamma 98.725(6)
_cell_formula_units_Z 2
_cell_length_a 8.171(2)
_cell_length_b 8.774(2)
_cell_length_c 16.385(4)
_cell_measurement_reflns_used 4130
_cell_measurement_temperature 203.2
_cell_measurement_theta_max 27.5
_cell_measurement_theta_min 4.0
_cell_volume 1154.0(5)
_computing_cell_refinement CRYSTALCLEAR
_computing_data_collection 'CRYSTALCLEAR (Rigaku, 2001)'
_computing_data_reduction 'TEXSAN (Molecular Structure Corporation, 2000)'
_computing_molecular_graphics 'ORTEPII (Johnson, 1976)'
_computing_publication_material TEXSAN
_computing_structure_refinement 'SHELXL97 (Sheldrick, 1997)'
_computing_structure_solution 'DIRDIF94 (Beurskens <i>et al.</i>, 1994)'
_diffrn_detector_area_resol_mean 14.62
_diffrn_measured_fraction_theta_full 0.9837
_diffrn_measured_fraction_theta_max 0.9837
_diffrn_measurement_device_type 'Rigaku/MSC Mercury CCD'
_diffrn_measurement_method \w
_diffrn_radiation_type 'Mo K\a'
_diffrn_radiation_wavelength 0.7107
_diffrn_reflns_av_R_equivalents 0.043
_diffrn_reflns_limit_h_max 9
_diffrn_reflns_limit_h_min -10
_diffrn_reflns_limit_k_max 9
_diffrn_reflns_limit_k_min -11
_diffrn_reflns_limit_l_max 21
_diffrn_reflns_limit_l_min -21
_diffrn_reflns_number 11515
_diffrn_reflns_theta_full 27.48
_diffrn_reflns_theta_max 27.48
_exptl_absorpt_coefficient_mu 11.098
_exptl_absorpt_correction_T_max 0.801
_exptl_absorpt_correction_T_min 0.523
_exptl_absorpt_correction_type multi-scan
_exptl_absorpt_process_details '(Jacobson, 1998)'
_exptl_crystal_colour 'Pale yellow'
_exptl_crystal_density_diffrn 2.577
_exptl_crystal_density_method 'not measured'
_exptl_crystal_description Chip
_exptl_crystal_F_000 820.00
_exptl_crystal_size_max 0.100
_exptl_crystal_size_mid 0.050
_exptl_crystal_size_min 0.020
_refine_diff_density_max 1.47
_refine_diff_density_min -1.00
_refine_ls_extinction_expression Fc^*^=kFc[1+0.001xFc^2^\l^3^/sin(2\q)]^-1/4^
_refine_ls_extinction_method none
_refine_ls_goodness_of_fit_ref 1.052
_refine_ls_hydrogen_treatment noref
_refine_ls_number_parameters 289
_refine_ls_number_reflns 5204
_refine_ls_R_factor_gt 0.0516
_refine_ls_shift/su_max -0.0010
_refine_ls_structure_factor_coef Fsqd
_refine_ls_weighting_details 'w = 1/[\s^2^(Fo^2^) + (0.0303P)^2^] where P=(Fo^2^+2Fc^2^)/3'
_refine_ls_weighting_scheme calc
_refine_ls_wR_factor_ref 0.0941
_reflns_number_gt 3922
_reflns_number_total 5204
_reflns_threshold_expression I>2\s(I)
_cod_data_source_file ob6502.cif
_cod_data_source_block I
_cod_original_formula_sum 'C21 H15 Cl In N O6 W2 '
_cod_database_code 2205779
_cod_database_fobs_code 2205779

loop_
_symmetry_equiv_pos_as_xyz
x,y,z
-x,-y,-z

loop_
_atom_site_label
_atom_site_fract_x
_atom_site_fract_y
_atom_site_fract_z
_atom_site_U_iso_or_equiv
_atom_site_adp_type
_atom_site_calc_flag
_atom_site_occupancy
_atom_site_type_symbol
W1 1.00894(5) 1.17297(5) 0.21996(3) 0.02580(10) Uani d 1.00 W
W2 0.70598(5) 0.72759(5) 0.36506(3) 0.02560(10) Uani d 1.00 W
In1 0.88330(9) 0.85630(8) 0.23457(4) 0.0235(2) Uani d 1.00 In
Cl1 1.1026(4) 0.7033(3) 0.2034(2) 0.0365(6) Uani d 1.00 Cl
O1 1.1210(10) 0.9805(10) 0.0723(5) 0.052(2) Uani d 1.00 O
O2 0.9250(10) 1.3693(9) 0.0749(5) 0.046(2) Uani d 1.00 O
O3 0.6226(10) 1.1324(10) 0.2061(6) 0.047(2) Uani d 1.00 O
O4 1.0833(10) 0.7940(10) 0.4244(5) 0.050(2) Uani d 1.00 O
O5 0.6360(10) 0.4920(10) 0.2107(6) 0.060(3) Uani d 1.00 O
O6 0.746(2) 0.4120(10) 0.4350(8) 0.085(4) Uani d 1.00 O
N1 0.7190(10) 0.7740(10) 0.1145(5) 0.029(2) Uani d 1.00 N
C1 1.282(2) 1.224(2) 0.2857(8) 0.045(3) Uani d 1.00 C
C2 1.227(2) 1.3660(10) 0.2769(8) 0.041(3) Uani d 1.00 C
C3 1.089(2) 1.3700(10) 0.3239(7) 0.037(3) Uani d 1.00 C
C4 1.0580(10) 1.229(2) 0.3606(6) 0.041(3) Uani d 1.00 C
C5 1.178(2) 1.1410(10) 0.3361(8) 0.050(4) Uani d 1.00 C
C6 1.0720(10) 1.0450(10) 0.1260(7) 0.033(3) Uani d 1.00 C
C7 0.9580(10) 1.2980(10) 0.1274(7) 0.032(2) Uani d 1.00 C
C8 0.7650(10) 1.1420(10) 0.2095(7) 0.029(2) Uani d 1.00 C
C9 0.773(2) 0.7060(10) 0.0494(8) 0.042(3) Uani d 1.00 C
C10 0.679(2) 0.662(2) -0.0231(8) 0.052(4) Uani d 1.00 C
C11 0.520(2) 0.697(2) -0.0302(8) 0.057(4) Uani d 1.00 C
C12 0.460(2) 0.766(2) 0.0363(10) 0.062(4) Uani d 1.00 C
C13 0.559(2) 0.801(2) 0.1083(8) 0.048(3) Uani d 1.00 C
C14 0.597(2) 0.963(2) 0.3795(8) 0.049(3) Uani d 1.00 C
C15 0.469(2) 0.845(2) 0.3468(8) 0.057(4) Uani d 1.00 C
C16 0.4450(10) 0.739(2) 0.4070(10) 0.053(4) Uani d 1.00 C
C17 0.558(2) 0.791(2) 0.4753(8) 0.048(3) Uani d 1.00 C
C18 0.650(2) 0.9280(10) 0.4557(8) 0.043(3) Uani d 1.00 C
C19 0.9450(10) 0.7670(10) 0.3987(7) 0.031(2) Uani d 1.00 C
C20 0.6670(10) 0.5830(10) 0.2663(7) 0.034(3) Uani d 1.00 C
C21 0.734(2) 0.527(2) 0.4097(9) 0.053(4) Uani d 1.00 C
H1 1.3768 1.1896 0.2610 0.0450 Uiso calc 1.00 H
H2 1.2733 1.4472 0.2439 0.0405 Uiso calc 1.00 H
H3 1.0266 1.4542 0.3296 0.0367 Uiso calc 1.00 H
H4 0.9712 1.1992 0.3960 0.0408 Uiso calc 1.00 H
H5 1.1868 1.0382 0.3524 0.0500 Uiso calc 1.00 H
H6 0.8863 0.6849 0.0540 0.0421 Uiso calc 1.00 H
H7 0.7236 0.6082 -0.0684 0.0517 Uiso calc 1.00 H
H8 0.4532 0.6733 -0.0821 0.0570 Uiso calc 1.00 H
H9 0.3458 0.7893 0.0326 0.0625 Uiso calc 1.00 H
H10 0.5158 0.8466 0.1562 0.0483 Uiso calc 1.00 H
H11 0.6422 1.0535 0.3520 0.0494 Uiso calc 1.00 H
H12 0.4094 0.8376 0.2932 0.0574 Uiso calc 1.00 H
H13 0.3647 0.6458 0.4015 0.0529 Uiso calc 1.00 H
H14 0.5703 0.7401 0.5264 0.0483 Uiso calc 1.00 H
H15 0.7386 0.9889 0.4918 0.0428 Uiso calc 1.00 H

loop_
_atom_site_aniso_label
_atom_site_aniso_U_11
_atom_site_aniso_U_22
_atom_site_aniso_U_33
_atom_site_aniso_U_12
_atom_site_aniso_U_13
_atom_site_aniso_U_23
W1 0.0268(2) 0.0232(2) 0.0282(2) 0.0067(2) 0.0010(2) 0.0030(2)
W2 0.0195(2) 0.0330(3) 0.0246(2) 0.0043(2) 0.0044(2) 0.0003(2)
In1 0.0233(4) 0.0232(4) 0.0241(4) 0.0049(3) 0.0010(3) 0.0014(3)
Cl1 0.037(2) 0.0340(10) 0.043(2) 0.0170(10) 0.0070(10) 0.0060(10)
O1 0.082(7) 0.039(5) 0.039(5) 0.012(5) 0.028(5) 0.006(4)
O2 0.060(6) 0.035(5) 0.046(5) 0.018(4) -0.002(4) 0.016(4)
O3 0.030(5) 0.044(5) 0.071(6) 0.013(4) 0.005(4) 0.021(5)
O4 0.020(4) 0.079(7) 0.051(5) 0.008(4) -0.001(4) 0.010(5)
O5 0.089(8) 0.039(5) 0.045(5) -0.013(5) 0.010(5) -0.008(5)
O6 0.098(9) 0.069(7) 0.106(9) 0.032(7) 0.056(7) 0.057(7)
N1 0.035(5) 0.026(5) 0.024(5) 0.004(4) -0.005(4) -0.003(4)
C1 0.034(7) 0.053(8) 0.045(7) 0.008(6) -0.006(6) -0.008(6)
C2 0.038(7) 0.035(7) 0.043(7) -0.005(5) -0.002(5) -0.002(6)
C3 0.048(7) 0.029(6) 0.032(6) 0.009(5) -0.003(5) -0.005(5)
C4 0.036(6) 0.065(9) 0.016(5) -0.005(6) -0.001(5) 0.003(6)
C5 0.058(9) 0.036(7) 0.052(8) 0.010(6) -0.026(7) 0.005(6)
C6 0.032(6) 0.031(6) 0.040(7) 0.005(5) 0.009(5) 0.022(5)
C7 0.049(7) 0.016(5) 0.031(6) 0.007(5) 0.000(5) 0.003(5)
C8 0.025(5) 0.031(6) 0.035(6) 0.008(5) 0.004(5) 0.016(5)
C9 0.046(7) 0.035(7) 0.041(7) -0.012(6) 0.011(6) 0.011(6)
C10 0.064(9) 0.051(8) 0.030(7) -0.017(7) -0.014(6) 0.002(6)
C11 0.070(10) 0.060(9) 0.035(7) 0.002(8) -0.017(7) 0.008(7)
C12 0.060(9) 0.062(10) 0.064(10) 0.021(8) -0.018(8) -0.002(8)
C13 0.056(8) 0.044(7) 0.043(7) 0.014(6) -0.010(6) -0.014(6)
C14 0.050(8) 0.067(9) 0.040(7) 0.033(7) 0.012(6) 0.004(7)
C15 0.043(8) 0.100(10) 0.042(8) 0.054(8) -0.014(6) -0.017(8)
C16 0.015(5) 0.054(8) 0.090(10) 0.009(5) 0.024(6) -0.007(8)
C17 0.038(7) 0.067(9) 0.039(7) 0.010(6) 0.019(6) -0.016(7)
C18 0.040(7) 0.047(8) 0.037(7) 0.002(6) 0.004(5) -0.018(6)
C19 0.028(6) 0.036(6) 0.032(6) 0.007(5) 0.011(5) 0.005(5)
C20 0.043(7) 0.020(5) 0.039(7) -0.002(5) 0.012(5) 0.005(5)
C21 0.050(8) 0.057(9) 0.059(9) 0.001(7) 0.032(7) 0.030(7)

loop_
_atom_type_symbol
_atom_type_description
_atom_type_scat_dispersion_real
_atom_type_scat_dispersion_imag
_atom_type_scat_source
H H 0.000 0.000
;International Tables for Crystallography
(1992, Vol. C, Table 6.1.1.4)
;
O O 0.011 0.006
;International Tables for Crystallography
(1992, Vol. C, Tables 4.2.6.8 and 6.1.1.4)
;
W W -0.849 6.872
;International Tables for Crystallography
(1992, Vol. C, Tables 4.2.6.8 and 6.1.1.4)
;
C C 0.003 0.002
;International Tables for Crystallography
(1992, Vol. C, Tables 4.2.6.8 and 6.1.1.4)
;
In In -0.728 1.310
;International Tables for Crystallography
(1992, Vol. C, Tables 4.2.6.8 and 6.1.1.4)
;
Cl Cl 0.148 0.159
;International Tables for Crystallography
(1992, Vol. C, Tables 4.2.6.8 and 6.1.1.4)
;
N N 0.006 0.003
;International Tables for Crystallography
(1992, Vol. C, Tables 4.2.6.8 and 6.1.1.4)
;

loop_
_geom_angle_atom_site_label_1
_geom_angle_atom_site_label_2
_geom_angle_atom_site_label_3
_geom_angle
_geom_angle_publ_flag
In1 W1 C1 107.5(3) no
In1 W1 C2 139.8(3) no
In1 W1 C3 128.3(3) no
In1 W1 C4 93.3(3) no
In1 W1 C5 82.8(3) no
In1 W1 C6 70.8(3) yes
In1 W1 C7 126.9(3) yes
In1 W1 C8 70.5(3) yes
C1 W1 C2 34.5(5) no
C1 W1 C3 58.0(5) no
C1 W1 C4 58.4(4) no
C1 W1 C5 34.5(5) no
C1 W1 C6 93.9(5) no
C1 W1 C7 117.4(5) no
C1 W1 C8 158.0(5) no
C2 W1 C3 35.2(4) no
C2 W1 C4 58.7(4) no
C2 W1 C5 57.6(4) no
C2 W1 C6 113.1(4) no
C2 W1 C7 91.9(4) no
C2 W1 C8 137.0(4) no
C3 W1 C4 35.3(4) no
C3 W1 C5 57.9(4) no
C3 W1 C6 148.2(4) no
C3 W1 C7 99.9(4) no
C3 W1 C8 105.1(4) no
C4 W1 C5 35.1(5) no
C4 W1 C6 143.1(5) no
C4 W1 C7 133.5(5) no
C4 W1 C8 99.6(4) no
C5 W1 C6 108.3(5) no
C5 W1 C7 149.3(4) no
C5 W1 C8 126.2(5) no
C6 W1 C7 79.1(5) no
C6 W1 C8 105.5(4) no
C7 W1 C8 77.2(5) no
In1 W2 C14 87.2(3) no
In1 W2 C15 98.6(4) no
In1 W2 C16 133.7(4) no
In1 W2 C17 143.2(4) no
In1 W2 C18 109.7(3) no
In1 W2 C19 70.3(3) yes
In1 W2 C20 69.5(3) yes
In1 W2 C21 124.4(4) yes
C14 W2 C15 34.5(5) no
C14 W2 C16 57.5(5) no
C14 W2 C17 57.3(5) no
C14 W2 C18 33.5(4) no
C14 W2 C19 109.4(5) no
C14 W2 C20 124.7(5) no
C14 W2 C21 147.9(5) no
C15 W2 C16 35.3(5) no
C15 W2 C17 58.5(5) no
C15 W2 C18 56.9(4) no
C15 W2 C19 143.9(5) no
C15 W2 C20 98.7(5) no
C15 W2 C21 130.3(6) no
C16 W2 C17 35.2(5) no
C16 W2 C18 57.2(4) no
C16 W2 C19 145.1(5) no
C16 W2 C20 104.7(5) no
C16 W2 C21 96.8(6) no
C17 W2 C18 34.5(5) no
C17 W2 C19 109.9(4) no
C17 W2 C20 137.0(5) no
C17 W2 C21 90.6(6) no
C18 W2 C19 93.4(4) no
C18 W2 C20 155.6(5) no
C18 W2 C21 118.2(5) no
C19 W2 C20 108.4(5) no
C19 W2 C21 79.9(5) no
C20 W2 C21 77.4(5) no
W1 In1 W2 127.38(3) yes
W1 In1 Cl1 108.04(7) yes
W1 In1 N1 105.5(2) yes
W2 In1 Cl1 109.50(7) yes
W2 In1 N1 106.5(2) yes
Cl1 In1 N1 95.0(2) yes
In1 N1 C9 123.8(8) no
In1 N1 C13 118.7(7) no
C9 N1 C13 117.4(10) no
W1 C1 C2 71.9(7) no
W1 C1 C5 70.9(7) no
W1 C1 H1 122.5 no
C2 C1 C5 107.0(10) no
C2 C1 H1 126.3 no
C5 C1 H1 126.4 no
W1 C2 C1 73.5(7) no
W1 C2 C3 71.4(6) no
W1 C2 H2 120.3 no
C1 C2 C3 107.0(10) no
C1 C2 H2 126.3 no
C3 C2 H2 125.8 no
W1 C3 C2 73.3(6) no
W1 C3 C4 72.0(6) no
W1 C3 H3 120.3 no
C2 C3 C4 108.0(10) no
C2 C3 H3 125.8 no
C4 C3 H3 125.9 no
W1 C4 C3 72.7(6) no
W1 C4 C5 72.7(7) no
W1 C4 H4 120.1 no
C3 C4 C5 106.0(10) no
C3 C4 H4 126.5 no
C5 C4 H4 127.1 no
W1 C5 C1 74.6(8) no
W1 C5 C4 72.2(7) no
W1 C5 H5 120.1 no
C1 C5 C4 110.0(10) no
C1 C5 H5 125.2 no
C4 C5 H5 124.7 no
W1 C6 O1 174.0(9) no
W1 C7 O2 178.0(10) no
W1 C8 O3 176.0(9) no
N1 C9 C10 124.0(10) no
N1 C9 H6 117.6 no
C10 C9 H6 118.1 no
C9 C10 C11 118.0(10) no
C9 C10 H7 120.5 no
C11 C10 H7 121.5 no
C10 C11 C12 119.0(10) no
C10 C11 H8 119.7 no
C12 C11 H8 120.8 no
C11 C12 C13 119.0(10) no
C11 C12 H9 120.4 no
C13 C12 H9 120.2 no
N1 C13 C12 121.0(10) no
N1 C13 H10 118.8 no
C12 C13 H10 119.8 no
W2 C14 C15 71.3(9) no
W2 C14 C18 72.3(9) no
W2 C14 H11 121.6 no
C15 C14 C18 108.0(10) no
C15 C14 H11 126.0 no
C18 C14 H11 125.8 no
W2 C15 C14 74.2(9) no
W2 C15 C16 71.1(8) no
W2 C15 H12 119.7 no
C14 C15 C16 106.0(10) no
C14 C15 H12 127.0 no
C16 C15 H12 126.3 no
W2 C16 C15 73.6(8) no
W2 C16 C17 73.5(7) no
W2 C16 H13 118.7 no
C15 C16 C17 108.0(10) no
C15 C16 H13 125.3 no
C17 C16 H13 126.1 no
W2 C17 C16 71.3(8) no
W2 C17 C18 73.4(8) no
W2 C17 H14 120.2 no
C16 C17 C18 106.0(10) no
C16 C17 H14 126.8 no
C18 C17 H14 127.2 no
W2 C18 C14 74.2(8) no
W2 C18 C17 72.1(8) no
W2 C18 H15 120.3 no
C14 C18 C17 110.0(10) no
C14 C18 H15 125.5 no
C17 C18 H15 124.0 no
W2 C19 O4 174.8(10) no
W2 C20 O5 175.0(10) no
W2 C21 O6 178.0(10) no

loop_
_geom_bond_atom_site_label_1
_geom_bond_atom_site_label_2
_geom_bond_distance
_geom_bond_publ_flag
W1 In1 2.8445(8) yes
W1 C1 2.370(10) no
W1 C2 2.350(10) no
W1 C3 2.320(10) no
W1 C4 2.320(10) no
W1 C5 2.320(10) no
W1 C6 1.990(10) yes
W1 C7 1.980(10) yes
W1 C8 1.960(10) yes
W2 In1 2.8716(9) yes
W2 C14 2.37(2) no
W2 C15 2.33(2) no
W2 C16 2.300(10) no
W2 C17 2.330(10) no
W2 C18 2.350(10) no
W2 C19 1.960(10) yes
W2 C20 1.960(10) yes
W2 C21 1.99(2) yes
In1 Cl1 2.460(3) yes
In1 N1 2.303(8) yes
O1 C6 1.15(2) no
O2 C7 1.140(10) no
O3 C8 1.150(10) no
O4 C19 1.160(10) no
O5 C20 1.160(10) no
O6 C21 1.13(2) no
N1 C9 1.32(2) no
N1 C13 1.36(2) no
C1 C2 1.40(2) no
C1 C5 1.39(2) no
C1 H1 0.977 no
C2 C3 1.41(2) no
C2 H2 0.974 no
C3 C4 1.41(2) no
C3 H3 0.966 no
C4 C5 1.40(2) no
C4 H4 0.966 no
C5 H5 0.971 no
C9 C10 1.36(2) no
C9 H6 0.972 no
C10 C11 1.37(2) no
C10 H7 0.980 no
C11 C12 1.38(2) no
C11 H8 0.968 no
C12 C13 1.37(2) no
C12 H9 0.979 no
C13 H10 0.972 no
C14 C15 1.40(2) no
C14 C18 1.36(2) no
C14 H11 0.979 no
C15 C16 1.41(2) no
C15 H12 0.965 no
C16 C17 1.40(2) no
C16 H13 0.963 no
C17 C18 1.39(2) no
C17 H14 0.978 no
C18 H15 0.969 no

loop_
_geom_contact_atom_site_label_1
_geom_contact_atom_site_label_2
_geom_contact_distance
_geom_contact_site_symmetry_2
W1 In1 2.8445(8) .
W2 In1 2.8716(9) .
Cl1 C2 3.530(10) 1_545
Cl1 O2 3.541(8) 1_545
O1 O1 3.04(2) 2_775
O1 C6 3.480(10) 2_775
O1 C10 3.48(2) 2_775
O1 C9 3.55(2) 2_775
O2 C9 3.41(2) 1_565
O2 C9 3.43(2) 2_775
O2 C10 3.46(2) 2_775
O2 C12 3.51(2) 2_675
O3 O5 3.140(10) 1_565
O3 C1 3.34(2) 1_455
O3 C11 3.54(2) 2_675
O4 C16 3.100(10) 1_655
O4 O6 3.37(2) 2_766
O4 C18 3.420(10) 2_776
O4 C15 3.47(2) 1_655
O5 C11 3.35(2) 2_665
O5 C8 3.39(2) 1_545
O6 C17 3.33(2) 2_666
O6 C16 3.37(2) 2_666
O6 C4 3.47(2) 1_545
O6 C3 3.51(2) 1_545
C5 C17 3.59(2) 2_776
C7 C10 3.52(2) 2_775
C10 C11 3.51(2) 2_665
C14 C17 3.55(2) 2_676
C17 C18 3.39(2) 2_676
C18 C18 3.31(3) 2_676

loop_
_geom_torsion_atom_site_label_1
_geom_torsion_atom_site_label_2
_geom_torsion_atom_site_label_3
_geom_torsion_atom_site_label_4
_geom_torsion
_geom_torsion_publ_flag
W1 In1 W2 C19 -80.3(4) no
W1 In1 W2 C20 160.3(4) no
W1 In1 W2 C21 -142.3(5) no
W1 In1 N1 C9 94.0(9) no
W1 In1 N1 C13 -83.7(8) no
W2 In1 W1 C6 177.4(3) no
W2 In1 W1 C7 -123.5(4) no
W2 In1 W1 C8 -67.5(3) no
W2 In1 N1 C9 -128.3(8) no
W2 In1 N1 C13 54.0(9) no
Cl1 In1 W1 C6 43.7(4) no
Cl1 In1 W1 C7 102.9(4) no
Cl1 In1 W1 C8 158.8(3) no
Cl1 In1 N1 C9 -16.2(9) no
Cl1 In1 N1 C13 166.1(8) no
N1 In1 W1 C6 -57.0(4) no
N1 In1 W1 C7 2.2(5) no
N1 In1 W1 C8 58.2(4) no
N1 In1 W2 C19 154.5(4) no
N1 In1 W2 C20 35.1(5) no
N1 In1 W2 C21 92.5(5) no
N1 C13 C12 C11 2(2) no
